data_7246818
loop_
_publ_author_name
'Valverde-Mu\~noz, Francisco Javier'
'Torres Ram\'irez, Ricardo Guillermo'
'Ulhe, Abhilash'
'Trzop, Elzbieta'
'Dutta, Mousumi'
'Das, Chinmoy'
'Chakraborty, Pradip'
'Collet, Eric'

_publ_section_title
;
 Ferroelastic phase transition and the role of volume strain in the
 structural trapping of a metastable quenched low-spin high-symmetry phase
 in [Ru0.35Fe0.65(ptz)6](BF4)2
;
_journal_issue 25
_journal_name_full CrystEngComm
_journal_page_first 3588
_journal_page_last 3597
_journal_paper_doi 10.1039/D3CE00365E
_journal_volume 25
_journal_year 2023
_chemical_formula_moiety 'C24 H48 Fe0.65 N24 Ru0.35, 2(B F4)'
_chemical_formula_sum 'C24 H48 B2 F8 Fe0.65 N24 Ru0.35'
_chemical_formula_weight 918.16
_chemical_melting_point ?
_space_group_crystal_system triclinic
_space_group_IT_number 2
_space_group_name_Hall '-P 1'
_space_group_name_H-M_alt 'P -1'
_atom_sites_solution_hydrogens geom
_atom_sites_solution_primary dual
_audit_creation_method
;
Olex2 1.5-ac5-024
(compiled 2022.04.12 svn.rca3783a0 for Rigaku Oxford Diffraction, GUI svn.r6498)
;
_audit_update_record
;
2023-04-13 deposited with the CCDC.	2023-05-22 downloaded from the CCDC.
;
_cell_angle_alpha 90.927(7)
_cell_angle_beta 131.808(15)
_cell_angle_gamma 89.563(7)
_cell_formula_units_Z 2
_cell_length_a 11.7873(13)
_cell_length_b 10.8372(6)
_cell_length_c 21.595(3)
_cell_measurement_reflns_used 2716
_cell_measurement_temperature 80.7(7)
_cell_measurement_theta_max 26.2510
_cell_measurement_theta_min 3.3930
_cell_volume 2055.9(6)
_computing_cell_refinement 'CrysAlisPro 1.171.42.84a (Rigaku OD, 2023)'
_computing_data_collection 'CrysAlisPro 1.171.42.84a (Rigaku OD, 2023)'
_computing_data_reduction 'CrysAlisPro 1.171.42.84a (Rigaku OD, 2023)'
_computing_molecular_graphics 'Olex2 1.5-ac5-024 (Dolomanov et al., 2009)'
_computing_publication_material 'Mercury 2022.3.0 (Macrae et al., 2020)'
_computing_structure_refinement 'SHELXL 2014/3 (Sheldrick, 2015)'
_computing_structure_solution 'SHELXT 2018/2 (Sheldrick, 2018)'
_diffrn_ambient_environment N~2~
_diffrn_ambient_temperature 80.7(7)
_diffrn_detector 'CCD plate'
_diffrn_detector_area_resol_mean 16.1852
_diffrn_detector_type Sapphire3
_diffrn_measured_fraction_theta_full 0.966
_diffrn_measured_fraction_theta_max 0.995
_diffrn_measurement_details
;
List of Runs (angles in degrees, time in seconds):

  # Type    Start    End  Width  t~exp~   \w     \q     \k     \f   Frames
#--------------------------------------------------------------------------
  1  \w      1.00  28.00   1.00   22.50    --    1.02  77.00  60.00   27
  2  \w   -115.00 -71.00   1.00   45.00    --  -33.81 178.00   0.00   44
  3  \w      0.00  35.00   1.00   45.00    --  -33.81  57.00   0.00   35
  4  \w   -104.00 -71.00   1.00   45.00    --  -33.81 -57.00-150.00   33
  5  \w     25.00 103.00   1.00   45.00    --   35.84  57.00  90.00   78
  6  \w    -37.00  17.00   1.00   45.00    --   35.84 -77.00-120.00   54
  7  \w    -14.00  81.00   1.00   45.00    --   35.84 -99.00-180.00   95
  8  \w      9.00 106.00   1.00   45.00    --   35.84  38.00 -30.00   97
  9  \w     37.00  68.00   1.00   45.00    --   35.84 -77.00-120.00   31
 10  \w     12.00  65.00   1.00   45.00    --   35.84 -77.00 -30.00   53
;
_diffrn_measurement_device 'four-circle diffractometer'
_diffrn_measurement_device_type 'Xcalibur, Sapphire3'
_diffrn_measurement_method '\w scans'
_diffrn_orient_matrix_type 'CrysAlisPro convention (1999,Acta A55,543-557)'
_diffrn_orient_matrix_UB_11 0.0308191699
_diffrn_orient_matrix_UB_12 -0.0079126153
_diffrn_orient_matrix_UB_13 -0.0189401549
_diffrn_orient_matrix_UB_21 -0.0560058694
_diffrn_orient_matrix_UB_22 0.0401936050
_diffrn_orient_matrix_UB_23 -0.0322572751
_diffrn_orient_matrix_UB_31 0.0493046407
_diffrn_orient_matrix_UB_32 0.0510573930
_diffrn_orient_matrix_UB_33 0.0232998059
_diffrn_radiation_monochromator graphite
_diffrn_radiation_probe x-ray
_diffrn_radiation_type 'Mo K\a'
_diffrn_radiation_wavelength 0.71073
_diffrn_reflns_av_R_equivalents 0.1395
_diffrn_reflns_av_unetI/netI 0.2120
_diffrn_reflns_Laue_measured_fraction_full 0.966
_diffrn_reflns_Laue_measured_fraction_max 0.995
_diffrn_reflns_limit_h_max 14
_diffrn_reflns_limit_h_min -14
_diffrn_reflns_limit_k_max 12
_diffrn_reflns_limit_k_min -12
_diffrn_reflns_limit_l_max 25
_diffrn_reflns_limit_l_min -25
_diffrn_reflns_number 16124
_diffrn_reflns_point_group_measured_fraction_full 0.966
_diffrn_reflns_point_group_measured_fraction_max 0.995
_diffrn_reflns_theta_full 25.242
_diffrn_reflns_theta_max 24.999
_diffrn_reflns_theta_min 2.838
_diffrn_source 'fine-focus sealed X-ray tube'
_diffrn_source_type 'Enhance (Mo) X-ray Source'
_exptl_absorpt_coefficient_mu 0.462
_exptl_absorpt_correction_T_max 0.987
_exptl_absorpt_correction_T_min 0.919
_exptl_absorpt_correction_type analytical
_exptl_absorpt_process_details
;
CrysAlisPro 1.171.42.84a (Rigaku Oxford Diffraction, 2023)
Analytical numeric absorption correction using a multifaceted crystal
model based on expressions derived by R.C. Clark & J.S. Reid.
(Clark, R. C. & Reid, J. S. (1995). Acta Cryst. A51, 887-897)
Empirical absorption correction using spherical harmonics,
implemented in SCALE3 ABSPACK scaling algorithm.
;
_exptl_crystal_colour colourless
_exptl_crystal_colour_primary colourless
_exptl_crystal_density_diffrn 1.483
_exptl_crystal_density_meas ?
_exptl_crystal_density_method none
_exptl_crystal_description plate
_exptl_crystal_F_000 949
_exptl_crystal_preparation 'Magnetic properties'
_exptl_crystal_size_max 0.282
_exptl_crystal_size_mid 0.19
_exptl_crystal_size_min 0.028
_refine_diff_density_max 1.362
_refine_diff_density_min -0.931
_refine_diff_density_rms 0.152
_refine_ls_extinction_method none
_refine_ls_goodness_of_fit_ref 0.903
_refine_ls_hydrogen_treatment constr
_refine_ls_matrix_type full
_refine_ls_number_parameters 538
_refine_ls_number_reflns 7181
_refine_ls_number_restraints 12
_refine_ls_restrained_S_all 0.903
_refine_ls_R_factor_all 0.1539
_refine_ls_R_factor_gt 0.0753
_refine_ls_shift/su_max 0.000
_refine_ls_shift/su_mean 0.000
_refine_ls_structure_factor_coef Fsqd
_refine_ls_weighting_details 'w=1/[\s^2^(Fo^2^)+(0.0557P)^2^] where P=(Fo^2^+2Fc^2^)/3'
_refine_ls_weighting_scheme calc
_refine_ls_wR_factor_gt 0.1410
_refine_ls_wR_factor_ref 0.1617
_reflns_Friedel_coverage 0.000
_reflns_number_gt 3516
_reflns_number_total 7181
_reflns_threshold_expression 'I > 2\s(I)'
_twin_special_details
;
Component 2 rotated by -119.4745\% 
around [-0.44 -0.01 0.90] (reciprocal) or [-0.74 -0.02 0.67] (direct)
Component 3 rotated by 179.5295\% 
around [0.53 -0.58 0.62] (reciprocal) or [0.82 -0.40 0.41] (direct)
;
_cod_data_source_file d3ce00365e1.cif
_cod_data_source_block FeRuptz_BF4_80K
_cod_depositor_comments
;
The following automatic conversions were performed:

data item '_chemical_melting_point' value 'not measured' was changed
to '?' -- the value is undefined or not given.

data item '_exptl_crystal_density_meas' value 'not measured' was
changed to '?' -- the value is perceived as not measured.

Automatic conversion script
Id: cif_fix_values 8170 2020-07-09 18:12:32Z antanas 

 Adding full bibliography for 7246816--7246818.cif.
;
_cod_original_cell_volume 2055.9(5)
_cod_database_code 7246818
_shelxl_version_number 2014-3
_chemical_oxdiff_formula 'C24 H48 B2 F8 Fe0.64 N24 Ru0.36'
_shelx_space_group_comment
;
The symmetry employed for this shelxl refinement is uniquely defined
by the following loop, which should always be used as a source of
symmetry information in preference to the above space-group names.
They are only intended as comments.
;
_shelx_estimated_absorpt_t_max 0.987
_shelx_estimated_absorpt_t_min 0.881
_olex2_refinement_description
;
1. Fixed Uiso
 At 1.2 times of:
  All C(H) groups, All C(H,H) groups
 At 1.5 times of:
  All C(H,H,H) groups
2. Shared sites
{Fe1, Ru1}
3. Uiso/Uaniso restraints and constraints
Uanis(N1B) \\sim Ueq: with sigma of 0.01 and sigma for terminal atoms of 0.02
Uanis(C2D) \\sim Ueq: with sigma of 0.005 and sigma for terminal atoms of 0.01
Uanis(Fe1) = Uanis(Ru1)
4. Others
 Fixed Sof: Fe1(0.65) Ru1(0.35)
5.a Secondary CH2 refined with riding coordinates:
 C3F(H3FA,H3FB), C3E(H3EA,H3EB), C2A(H2AA,H2AB), C2F(H2FA,H2FB), C2E(H2EA,
 H2EB), C2D(H2DA,H2DB), C2B(H2BA,H2BB), C3A(H3AA,H3AB), C3D(H3DA,H3DB),
 C3C(H3CA,H3CB), C3B(H3BA,H3BB), C2C(H2CA,H2CB)
5.b Aromatic/amide H refined with riding coordinates:
 C1E(H1E), C1F(H1F), C1B(H1B), C1D(H1D), C1C(H1C), C1A(H1A)
5.c Idealised Me refined as rotating group:
 C4A(H4AA,H4AB,H4AC), C4B(H4BA,H4BB,H4BC), C4C(H4CA,H4CB,H4CC), C4E(H4EA,H4EB,
 H4EC), C4D(H4DA,H4DB,H4DC), C4F(H4FA,H4FB,H4FC)
;
_olex2_submission_special_instructions 'No special instructions were received'
_oxdiff_exptl_absorpt_empirical_details
;
Empirical correction (ABSPACK) includes:
- Absorption correction using spherical harmonics
- Frame scaling
;
_oxdiff_exptl_absorpt_empirical_full_max 1.065
_oxdiff_exptl_absorpt_empirical_full_min 0.949
_oxdiff_twin_integration_method simultaneous
_oxdiff_twin_items 3

loop_
_space_group_symop_operation_xyz
'x, y, z'
'-x, -y, -z'

loop_
_atom_site_label
_atom_site_type_symbol
_atom_site_fract_x
_atom_site_fract_y
_atom_site_fract_z
_atom_site_U_iso_or_equiv
_atom_site_adp_type
_atom_site_occupancy
_atom_site_site_symmetry_order
_atom_site_calc_flag
_atom_site_refinement_flags_posn
_atom_site_refinement_flags_adp
_atom_site_refinement_flags_occupancy
_atom_site_disorder_assembly
_atom_site_disorder_group
Fe1 Fe 0.50425(11) 0.74169(7) 0.25022(6) 0.0058(2) Uani 0.65 1 d . . P A 3
F2 F 0.2700(5) 0.1526(3) 0.1183(3) 0.0271(11) Uani 1 1 d . . . . .
F6 F 1.2847(5) 0.6722(3) 0.6284(3) 0.0262(11) Uani 1 1 d . . . . .
F4 F 0.0373(5) 0.2003(4) -0.0066(3) 0.0356(13) Uani 1 1 d . . . . .
F7 F 1.0496(5) 0.7062(4) 0.5021(3) 0.0326(12) Uani 1 1 d . . . . .
N1E N 0.6358(7) 0.7085(5) 0.3733(4) 0.0134(14) Uani 1 1 d . . . . .
N1F N 0.3660(7) 0.7746(5) 0.1274(4) 0.0173(15) Uani 1 1 d . . . . .
F8 F 1.1066(5) 0.7757(4) 0.6195(3) 0.0389(13) Uani 1 1 d . . . . .
N1C N 0.5891(7) 0.5904(5) 0.2375(4) 0.0164(15) Uani 1 1 d . . . . .
N1D N 0.3380(7) 0.6342(5) 0.2274(4) 0.0149(15) Uani 1 1 d . . . . .
N4E N 0.7792(7) 0.6231(5) 0.4937(4) 0.0188(15) Uani 1 1 d . . . . .
N2D N 0.3646(7) 0.5480(5) 0.2805(4) 0.0208(15) Uani 1 1 d . . . . .
F1 F 0.2373(5) 0.3270(4) 0.0522(3) 0.0521(15) Uani 1 1 d . . . . .
N1B N 0.4126(7) 0.8914(5) 0.2602(4) 0.0156(15) Uani 1 1 d . U . . .
N2C N 0.7379(7) 0.5807(5) 0.2734(4) 0.0193(15) Uani 1 1 d . . . . .
F5 F 1.2123(5) 0.8663(4) 0.5762(3) 0.0444(14) Uani 1 1 d . . . . .
N1A N 0.6696(8) 0.8487(5) 0.2746(4) 0.0218(16) Uani 1 1 d . . . . .
N4C N 0.6264(7) 0.4105(5) 0.2112(4) 0.0173(15) Uani 1 1 d . . . . .
N4F N 0.2101(7) 0.8535(5) 0.0053(4) 0.0198(16) Uani 1 1 d . . . . .
N3F N 0.2374(8) 0.7364(5) -0.0041(4) 0.0249(16) Uani 1 1 d . . . . .
N3D N 0.2376(8) 0.4973(5) 0.2504(4) 0.0245(17) Uani 1 1 d . . . . .
N4B N 0.3684(7) 1.0712(5) 0.2842(4) 0.0174(15) Uani 1 1 d . . . . .
F3 F 0.1328(7) 0.3105(5) 0.1086(3) 0.0598(17) Uani 1 1 d . . . . .
N3C N 0.7615(7) 0.4731(5) 0.2579(4) 0.0191(15) Uani 1 1 d . . . . .
N4D N 0.1255(7) 0.5514(5) 0.1767(4) 0.0200(16) Uani 1 1 d . . . . .
N2B N 0.2666(8) 0.8980(5) 0.2250(4) 0.0257(17) Uani 1 1 d . . . . .
N2F N 0.3294(8) 0.6903(5) 0.0686(4) 0.0252(17) Uani 1 1 d . . . . .
N2A N 0.6465(8) 0.9314(5) 0.2199(4) 0.0257(17) Uani 1 1 d . . . . .
N3E N 0.7436(8) 0.7394(5) 0.5016(4) 0.0259(17) Uani 1 1 d . . . . .
N4A N 0.8809(8) 0.9412(5) 0.3304(4) 0.0197(16) Uani 1 1 d . . . . .
N3A N 0.7746(8) 0.9877(6) 0.2528(4) 0.0239(16) Uani 1 1 d . . . . .
C1E C 0.7132(9) 0.6075(6) 0.4152(5) 0.0165(18) Uani 1 1 d . . . . .
H1E H 0.7200 0.5354 0.3922 0.020 Uiso 1 1 calc R U . . .
N3B N 0.2376(7) 1.0049(5) 0.2386(4) 0.0248(17) Uani 1 1 d . . . . .
N2E N 0.6593(7) 0.7891(5) 0.4293(4) 0.0213(16) Uani 1 1 d . . . . .
C1F C 0.2902(9) 0.8747(6) 0.0857(5) 0.0166(18) Uani 1 1 d . . . . .
H1F H 0.2924 0.9503 0.1094 0.020 Uiso 1 1 calc R U . . .
C1B C 0.4759(9) 1.0015(6) 0.2981(5) 0.0170(18) Uani 1 1 d . . . . .
H1B H 0.5790 1.0248 0.3293 0.020 Uiso 1 1 calc R U . . .
C1D C 0.1896(9) 0.6350(6) 0.1626(5) 0.0163(18) Uani 1 1 d . . . . .
H1D H 0.1380 0.6852 0.1150 0.020 Uiso 1 1 calc R U . . .
C1C C 0.5243(8) 0.4849(6) 0.1992(5) 0.0177(19) Uani 1 1 d . . . . .
H1C H 0.4202 0.4650 0.1678 0.021 Uiso 1 1 calc R U . . .
C1A C 0.8149(9) 0.8574(6) 0.3419(5) 0.0184(19) Uani 1 1 d . . . . .
H1A H 0.8647 0.8112 0.3910 0.022 Uiso 1 1 calc R U . . .
C3F C 0.1634(8) 0.9816(6) -0.1035(5) 0.0214(18) Uani 1 1 d . . . . .
H3FA H 0.0868 1.0362 -0.1502 0.026 Uiso 1 1 calc R U . . .
H3FB H 0.1820 0.9119 -0.1259 0.026 Uiso 1 1 calc R U . . .
C3E C 0.7927(9) 0.4793(6) 0.5858(5) 0.0237(19) Uani 1 1 d . . . . .
H3EA H 0.7599 0.5441 0.6038 0.028 Uiso 1 1 calc R U . . .
H3EB H 0.8632 0.4237 0.6333 0.028 Uiso 1 1 calc R U . . .
C4A C 1.3031(9) 0.9341(7) 0.4431(6) 0.039(2) Uani 1 1 d . . . . .
H4AA H 1.3610 0.8846 0.4340 0.058 Uiso 1 1 calc R U . . .
H4AB H 1.3401 0.9177 0.4984 0.058 Uiso 1 1 calc R U . . .
H4AC H 1.3164 1.0219 0.4391 0.058 Uiso 1 1 calc R U . . .
C2A C 1.0423(9) 0.9800(6) 0.3879(5) 0.0211(19) Uani 1 1 d . . . . .
H2AA H 1.0852 0.9748 0.4458 0.025 Uiso 1 1 calc R U . . .
H2AB H 1.0486 1.0672 0.3774 0.025 Uiso 1 1 calc R U . . .
C2F C 0.1010(9) 0.9321(6) -0.0662(5) 0.0202(18) Uani 1 1 d . . . . .
H2FA H 0.0734 1.0022 -0.0486 0.024 Uiso 1 1 calc R U . . .
H2FB H 0.0072 0.8840 -0.1092 0.024 Uiso 1 1 calc R U . . .
C4B C 0.1469(8) 1.2202(6) 0.2949(5) 0.0213(16) Uani 1 1 d . . . . .
H4BA H 0.0956 1.2786 0.2491 0.032 Uiso 1 1 calc R U . . .
H4BB H 0.1208 1.2393 0.3286 0.032 Uiso 1 1 calc R U . . .
H4BC H 0.1139 1.1360 0.2723 0.032 Uiso 1 1 calc R U . . .
C2E C 0.8765(9) 0.5391(6) 0.5638(5) 0.024(2) Uani 1 1 d . . . . .
H2EA H 0.9649 0.5857 0.6127 0.028 Uiso 1 1 calc R U . . .
H2EB H 0.9157 0.4742 0.5495 0.028 Uiso 1 1 calc R U . . .
C2D C -0.0351(9) 0.5139(6) 0.1245(5) 0.0200(18) Uani 1 1 d . U . . .
H2DA H -0.0444 0.4240 0.1132 0.024 Uiso 1 1 calc R U . . .
H2DB H -0.0970 0.5566 0.0707 0.024 Uiso 1 1 calc R U . . .
C2B C 0.3735(9) 1.2042(5) 0.3038(5) 0.0154(17) Uani 1 1 d . . . . .
H2BA H 0.3096 1.2507 0.2514 0.018 Uiso 1 1 calc R U . . .
H2BB H 0.4794 1.2345 0.3382 0.018 Uiso 1 1 calc R U . . .
C3A C 1.1370(9) 0.9006(6) 0.3782(5) 0.0276(18) Uani 1 1 d . . . . .
H3AA H 1.1233 0.8125 0.3834 0.033 Uiso 1 1 calc R U . . .
H3AB H 1.1013 0.9123 0.3223 0.033 Uiso 1 1 calc R U . . .
C3D C -0.0959(9) 0.5445(6) 0.1663(5) 0.0246(17) Uani 1 1 d . . . . .
H3DA H -0.0392 0.4962 0.2178 0.029 Uiso 1 1 calc R U . . .
H3DB H -0.2042 0.5192 0.1290 0.029 Uiso 1 1 calc R U . . .
C3C C 0.6268(9) 0.2734(6) 0.1184(5) 0.0234(19) Uani 1 1 d . . . . .
H3CA H 0.6120 0.1865 0.0994 0.028 Uiso 1 1 calc R U . . .
H3CB H 0.7309 0.2987 0.1443 0.028 Uiso 1 1 calc R U . . .
C3B C 0.3196(9) 1.2310(6) 0.3491(5) 0.0206(18) Uani 1 1 d . . . . .
H3BA H 0.3520 1.3157 0.3729 0.025 Uiso 1 1 calc R U . . .
H3BB H 0.3701 1.1732 0.3959 0.025 Uiso 1 1 calc R U . . .
C4C C 0.5117(9) 0.3543(7) 0.0433(5) 0.0319(19) Uani 1 1 d . . . . .
H4CA H 0.5268 0.3464 0.0039 0.048 Uiso 1 1 calc R U . . .
H4CB H 0.5263 0.4406 0.0616 0.048 Uiso 1 1 calc R U . . .
H4CC H 0.4083 0.3277 0.0162 0.048 Uiso 1 1 calc R U . . .
B1 B 0.1690(11) 0.2482(8) 0.0674(6) 0.021(2) Uani 1 1 d . . . . .
C4E C 0.6545(9) 0.4060(7) 0.5144(5) 0.031(2) Uani 1 1 d . . . . .
H4EA H 0.5822 0.4611 0.4680 0.046 Uiso 1 1 calc R U . . .
H4EB H 0.6058 0.3682 0.5325 0.046 Uiso 1 1 calc R U . . .
H4EC H 0.6860 0.3413 0.4964 0.046 Uiso 1 1 calc R U . . .
C2C C 0.6128(9) 0.2816(6) 0.1826(5) 0.024(2) Uani 1 1 d . . . . .
H2CA H 0.5130 0.2473 0.1589 0.029 Uiso 1 1 calc R U . . .
H2CB H 0.6933 0.2309 0.2309 0.029 Uiso 1 1 calc R U . . .
B2 B 1.1640(11) 0.7535(7) 0.5817(6) 0.021(2) Uani 1 1 d . . . . .
C4D C -0.0832(9) 0.6820(6) 0.1881(5) 0.032(2) Uani 1 1 d . . . . .
H4DA H -0.1390 0.7306 0.1375 0.048 Uiso 1 1 calc R U . . .
H4DB H 0.0242 0.7070 0.2272 0.048 Uiso 1 1 calc R U . . .
H4DC H -0.1264 0.6965 0.2137 0.048 Uiso 1 1 calc R U . . .
C4F C 0.3112(10) 1.0535(7) -0.0398(5) 0.035(2) Uani 1 1 d . . . . .
H4FA H 0.3454 1.0872 -0.0669 0.053 Uiso 1 1 calc R U . . .
H4FB H 0.3893 0.9984 0.0048 0.053 Uiso 1 1 calc R U . . .
H4FC H 0.2938 1.1213 -0.0164 0.053 Uiso 1 1 calc R U . . .
Ru1 Ru 0.50425(11) 0.74169(7) 0.25022(6) 0.0058(2) Uani 0.35 1 d . . P A 4

loop_
_atom_site_aniso_label
_atom_site_aniso_U_11
_atom_site_aniso_U_22
_atom_site_aniso_U_33
_atom_site_aniso_U_23
_atom_site_aniso_U_13
_atom_site_aniso_U_12
Fe1 0.0037(4) 0.0038(4) 0.0052(4) 0.0000(3) 0.0010(3) 0.0011(3)
F2 0.024(3) 0.019(2) 0.023(3) 0.0030(19) 0.010(2) 0.0079(18)
F6 0.026(3) 0.024(2) 0.027(3) 0.0038(19) 0.017(3) 0.0080(19)
F4 0.021(3) 0.037(3) 0.028(3) 0.004(2) 0.008(3) -0.006(2)
F7 0.031(3) 0.029(2) 0.021(3) -0.005(2) 0.010(3) 0.001(2)
N1E 0.015(4) 0.011(3) 0.012(4) -0.001(3) 0.009(3) -0.001(2)
N1F 0.013(4) 0.016(3) 0.016(4) -0.001(3) 0.007(3) -0.001(3)
F8 0.032(3) 0.052(3) 0.027(3) -0.004(2) 0.017(3) 0.008(2)
N1C 0.014(4) 0.017(3) 0.016(4) 0.001(3) 0.009(3) 0.003(3)
N1D 0.019(4) 0.015(3) 0.016(4) 0.001(3) 0.014(4) 0.001(3)
N4E 0.012(4) 0.019(3) 0.022(4) -0.006(3) 0.010(3) 0.001(3)
N2D 0.017(4) 0.021(3) 0.020(4) 0.005(3) 0.010(4) -0.003(3)
F1 0.021(3) 0.058(3) 0.049(3) 0.026(3) 0.011(3) -0.009(2)
N1B 0.007(3) 0.019(3) 0.011(3) 0.001(2) 0.002(3) 0.003(2)
N2C 0.015(4) 0.022(3) 0.018(4) -0.002(3) 0.009(3) 0.000(3)
F5 0.027(3) 0.033(2) 0.037(3) 0.007(2) 0.007(3) -0.016(2)
N1A 0.029(5) 0.015(3) 0.030(5) -0.006(3) 0.023(4) -0.009(3)
N4C 0.012(4) 0.020(3) 0.008(4) -0.003(3) 0.002(3) -0.002(3)
N4F 0.011(4) 0.020(3) 0.017(4) 0.003(3) 0.005(3) 0.002(3)
N3F 0.018(4) 0.017(3) 0.026(4) -0.002(3) 0.008(4) -0.001(3)
N3D 0.025(5) 0.022(3) 0.024(4) 0.005(3) 0.016(4) 0.005(3)
N4B 0.014(4) 0.013(3) 0.020(4) -0.002(3) 0.009(4) -0.003(3)
F3 0.063(4) 0.070(3) 0.037(3) 0.003(3) 0.029(3) 0.039(3)
N3C 0.021(4) 0.022(3) 0.015(4) -0.002(3) 0.013(4) 0.000(3)
N4D 0.011(4) 0.023(3) 0.021(4) 0.003(3) 0.008(4) 0.002(3)
N2B 0.023(4) 0.017(3) 0.029(4) 0.001(3) 0.014(4) 0.009(3)
N2F 0.020(4) 0.022(3) 0.017(4) -0.005(3) 0.006(4) 0.000(3)
N2A 0.019(4) 0.026(3) 0.024(4) 0.003(3) 0.011(4) 0.002(3)
N3E 0.027(4) 0.018(3) 0.020(4) -0.005(3) 0.011(4) -0.001(3)
N4A 0.017(4) 0.022(3) 0.013(4) -0.002(3) 0.006(4) -0.003(3)
N3A 0.012(4) 0.035(4) 0.016(4) 0.003(3) 0.006(4) -0.007(3)
C1E 0.018(5) 0.017(4) 0.019(5) -0.001(3) 0.014(4) 0.001(3)
N3B 0.011(4) 0.024(3) 0.028(4) -0.003(3) 0.009(4) 0.002(3)
N2E 0.019(4) 0.021(3) 0.015(4) 0.000(3) 0.008(4) 0.004(3)
C1F 0.011(5) 0.019(4) 0.017(5) -0.008(3) 0.009(4) -0.005(3)
C1B 0.019(5) 0.016(4) 0.018(5) 0.004(3) 0.013(4) -0.001(3)
C1D 0.018(5) 0.015(4) 0.013(5) 0.003(3) 0.010(4) 0.001(3)
C1C 0.007(4) 0.013(3) 0.019(5) 0.002(3) 0.002(4) 0.000(3)
C1A 0.011(5) 0.015(4) 0.020(5) -0.003(3) 0.007(5) -0.003(3)
C3F 0.013(4) 0.026(4) 0.018(4) 0.003(3) 0.007(4) 0.002(3)
C3E 0.028(5) 0.019(4) 0.023(5) 0.003(3) 0.017(4) 0.001(3)
C4A 0.027(5) 0.033(4) 0.053(6) 0.007(4) 0.025(5) -0.002(4)
C2A 0.014(4) 0.022(4) 0.019(5) -0.010(3) 0.008(4) -0.011(3)
C2F 0.019(4) 0.021(4) 0.016(4) 0.002(3) 0.010(4) 0.004(3)
C4B 0.024(4) 0.018(4) 0.024(4) 0.001(3) 0.017(4) 0.000(3)
C2E 0.019(5) 0.015(4) 0.017(5) 0.003(3) 0.004(4) 0.004(3)
C2D 0.011(3) 0.018(3) 0.019(4) -0.001(3) 0.005(3) -0.005(3)
C2B 0.017(4) 0.013(3) 0.020(4) -0.003(3) 0.013(4) -0.004(3)
C3A 0.024(5) 0.020(4) 0.033(5) 0.000(3) 0.017(4) -0.002(3)
C3D 0.017(4) 0.035(4) 0.022(4) 0.002(3) 0.013(4) -0.003(3)
C3C 0.016(5) 0.026(4) 0.024(5) -0.006(3) 0.011(4) -0.002(3)
C3B 0.024(5) 0.019(4) 0.020(5) -0.007(3) 0.015(4) -0.007(3)
C4C 0.037(5) 0.032(4) 0.026(5) 0.003(4) 0.020(4) -0.002(4)
B1 0.019(6) 0.024(4) 0.024(6) 0.005(4) 0.015(5) 0.003(4)
C4E 0.028(5) 0.027(4) 0.028(5) -0.003(4) 0.015(4) -0.015(4)
C2C 0.018(5) 0.013(4) 0.019(5) 0.000(3) 0.003(4) 0.001(3)
B2 0.021(6) 0.019(4) 0.015(5) -0.007(4) 0.009(5) -0.006(4)
C4D 0.032(5) 0.028(4) 0.040(5) -0.006(4) 0.026(5) 0.005(4)
C4F 0.030(5) 0.033(4) 0.034(6) -0.001(4) 0.017(5) -0.013(4)
Ru1 0.0037(4) 0.0038(4) 0.0052(4) 0.0000(3) 0.0010(3) 0.0011(3)

loop_
_atom_type_symbol
_atom_type_description
_atom_type_scat_dispersion_real
_atom_type_scat_dispersion_imag
_atom_type_scat_source
C C 0.0033 0.0016 'International Tables Vol C Tables 4.2.6.8 and 6.1.1.4'
H H 0.0000 0.0000 'International Tables Vol C Tables 4.2.6.8 and 6.1.1.4'
B B 0.0013 0.0007 'International Tables Vol C Tables 4.2.6.8 and 6.1.1.4'
F F 0.0171 0.0103 'International Tables Vol C Tables 4.2.6.8 and 6.1.1.4'
Fe Fe 0.3463 0.8444 'International Tables Vol C Tables 4.2.6.8 and 6.1.1.4'
N N 0.0061 0.0033 'International Tables Vol C Tables 4.2.6.8 and 6.1.1.4'
Ru Ru -1.2594 0.8363 'International Tables Vol C Tables 4.2.6.8 and 6.1.1.4'

loop_
_exptl_crystal_face_index_h
_exptl_crystal_face_index_k
_exptl_crystal_face_index_l
_exptl_crystal_face_perp_dist
-7 12 -2 0.1599
5 -13 4 0.1166
-6 -12 -4 0.0885
-9 -2 -7 0.0916
9 -2 8 0.1091
8 9 6 0.0939
14 0 -29 0.0098
-14 0 29 0.0180

loop_
_geom_angle_atom_site_label_1
_geom_angle_atom_site_label_2
_geom_angle_atom_site_label_3
_geom_angle
_geom_angle_site_symmetry_1
_geom_angle_site_symmetry_3
_geom_angle_publ_flag
N1E Fe1 N1D 88.8(2) . . ?
N1F Fe1 N1E 177.7(3) . . ?
N1F Fe1 N1C 90.8(2) . . ?
N1F Fe1 N1D 89.3(2) . . ?
N1F Fe1 N1B 88.1(2) . . ?
N1C Fe1 N1E 90.4(2) . . ?
N1C Fe1 N1D 89.3(2) . . ?
N1C Fe1 N1B 178.3(3) . . ?
N1B Fe1 N1E 90.6(2) . . ?
N1B Fe1 N1D 89.3(2) . . ?
N1A Fe1 N1E 90.4(3) . . ?
N1A Fe1 N1F 91.4(3) . . ?
N1A Fe1 N1C 91.2(2) . . ?
N1A Fe1 N1D 179.1(3) . . ?
N1A Fe1 N1B 90.2(2) . . ?
C1E N1E Fe1 129.0(5) . . ?
C1E N1E N2E 106.1(6) . . ?
N2E N1E Fe1 124.8(4) . . ?
N2F N1F Fe1 124.9(5) . . ?
C1F N1F Fe1 130.1(5) . . ?
C1F N1F N2F 105.0(6) . . ?
N2C N1C Fe1 123.2(4) . . ?
C1C N1C Fe1 130.6(5) . . ?
C1C N1C N2C 106.2(5) . . ?
N2D N1D Fe1 123.7(5) . . ?
C1D N1D Fe1 128.8(5) . . ?
C1D N1D N2D 107.5(6) . . ?
N3E N4E C2E 122.9(6) . . ?
C1E N4E N3E 107.2(6) . . ?
C1E N4E C2E 129.9(6) . . ?
N3D N2D N1D 109.6(6) . . ?
N2B N1B Fe1 123.6(4) . . ?
N2B N1B C1B 106.2(5) . . ?
C1B N1B Fe1 130.1(5) . . ?
N3C N2C N1C 109.8(5) . . ?
N2A N1A Fe1 124.0(5) . . ?
C1A N1A Fe1 130.1(6) . . ?
C1A N1A N2A 105.9(6) . . ?
N3C N4C C2C 121.2(6) . . ?
C1C N4C N3C 107.9(5) . . ?
C1C N4C C2C 130.9(6) . . ?
N3F N4F C2F 121.7(6) . . ?
C1F N4F N3F 108.1(6) . . ?
C1F N4F C2F 130.1(6) . . ?
N2F N3F N4F 106.5(6) . . ?
N2D N3D N4D 107.3(6) . . ?
N3B N4B C2B 121.8(6) . . ?
C1B N4B N3B 108.7(5) . . ?
C1B N4B C2B 129.3(6) . . ?
N2C N3C N4C 106.8(6) . . ?
N3D N4D C2D 121.8(7) . . ?
C1D N4D N3D 108.3(6) . . ?
C1D N4D C2D 129.9(7) . . ?
N3B N2B N1B 110.6(6) . . ?
N3F N2F N1F 111.1(6) . . ?
N3A N2A N1A 110.3(6) . . ?
N2E N3E N4E 107.3(6) . . ?
N3A N4A C2A 122.7(7) . . ?
C1A N4A N3A 108.8(7) . . ?
C1A N4A C2A 128.5(7) . . ?
N2A N3A N4A 105.7(6) . . ?
N1E C1E H1E 125.3 . . ?
N4E C1E N1E 109.4(6) . . ?
N4E C1E H1E 125.3 . . ?
N2B N3B N4B 106.9(6) . . ?
N3E N2E N1E 110.0(5) . . ?
N1F C1F N4F 109.3(6) . . ?
N1F C1F H1F 125.4 . . ?
N4F C1F H1F 125.4 . . ?
N1B C1B H1B 126.2 . . ?
N4B C1B N1B 107.6(6) . . ?
N4B C1B H1B 126.2 . . ?
N1D C1D N4D 107.3(7) . . ?
N1D C1D H1D 126.4 . . ?
N4D C1D H1D 126.4 . . ?
N1C C1C N4C 109.3(6) . . ?
N1C C1C H1C 125.3 . . ?
N4C C1C H1C 125.3 . . ?
N1A C1A N4A 109.3(7) . . ?
N1A C1A H1A 125.4 . . ?
N4A C1A H1A 125.4 . . ?
H3FA C3F H3FB 107.9 . . ?
C2F C3F H3FA 109.2 . . ?
C2F C3F H3FB 109.2 . . ?
C2F C3F C4F 111.9(6) . . ?
C4F C3F H3FA 109.2 . . ?
C4F C3F H3FB 109.2 . . ?
H3EA C3E H3EB 107.8 . . ?
C2E C3E H3EA 109.0 . . ?
C2E C3E H3EB 109.0 . . ?
C2E C3E C4E 113.1(6) . . ?
C4E C3E H3EA 109.0 . . ?
C4E C3E H3EB 109.0 . . ?
H4AA C4A H4AB 109.5 . . ?
H4AA C4A H4AC 109.5 . . ?
H4AB C4A H4AC 109.5 . . ?
C3A C4A H4AA 109.5 . . ?
C3A C4A H4AB 109.5 . . ?
C3A C4A H4AC 109.5 . . ?
N4A C2A H2AA 109.1 . . ?
N4A C2A H2AB 109.1 . . ?
N4A C2A C3A 112.3(5) . . ?
H2AA C2A H2AB 107.9 . . ?
C3A C2A H2AA 109.1 . . ?
C3A C2A H2AB 109.1 . . ?
N4F C2F C3F 112.5(6) . . ?
N4F C2F H2FA 109.1 . . ?
N4F C2F H2FB 109.1 . . ?
C3F C2F H2FA 109.1 . . ?
C3F C2F H2FB 109.1 . . ?
H2FA C2F H2FB 107.8 . . ?
H4BA C4B H4BB 109.5 . . ?
H4BA C4B H4BC 109.5 . . ?
H4BB C4B H4BC 109.5 . . ?
C3B C4B H4BA 109.5 . . ?
C3B C4B H4BB 109.5 . . ?
C3B C4B H4BC 109.5 . . ?
N4E C2E C3E 112.2(7) . . ?
N4E C2E H2EA 109.2 . . ?
N4E C2E H2EB 109.2 . . ?
C3E C2E H2EA 109.2 . . ?
C3E C2E H2EB 109.2 . . ?
H2EA C2E H2EB 107.9 . . ?
N4D C2D H2DA 109.3 . . ?
N4D C2D H2DB 109.3 . . ?
N4D C2D C3D 111.5(6) . . ?
H2DA C2D H2DB 108.0 . . ?
C3D C2D H2DA 109.3 . . ?
C3D C2D H2DB 109.3 . . ?
N4B C2B H2BA 108.8 . . ?
N4B C2B H2BB 108.8 . . ?
N4B C2B C3B 113.9(6) . . ?
H2BA C2B H2BB 107.7 . . ?
C3B C2B H2BA 108.8 . . ?
C3B C2B H2BB 108.8 . . ?
C4A C3A C2A 111.0(6) . . ?
C4A C3A H3AA 109.4 . . ?
C4A C3A H3AB 109.4 . . ?
C2A C3A H3AA 109.4 . . ?
C2A C3A H3AB 109.4 . . ?
H3AA C3A H3AB 108.0 . . ?
C2D C3D H3DA 108.9 . . ?
C2D C3D H3DB 108.9 . . ?
C2D C3D C4D 113.2(6) . . ?
H3DA C3D H3DB 107.7 . . ?
C4D C3D H3DA 108.9 . . ?
C4D C3D H3DB 108.9 . . ?
H3CA C3C H3CB 107.8 . . ?
C4C C3C H3CA 109.0 . . ?
C4C C3C H3CB 109.0 . . ?
C2C C3C H3CA 109.0 . . ?
C2C C3C H3CB 109.0 . . ?
C2C C3C C4C 112.9(6) . . ?
C4B C3B H3BA 108.7 . . ?
C4B C3B H3BB 108.7 . . ?
C2B C3B C4B 114.3(6) . . ?
C2B C3B H3BA 108.7 . . ?
C2B C3B H3BB 108.7 . . ?
H3BA C3B H3BB 107.6 . . ?
C3C C4C H4CA 109.5 . . ?
C3C C4C H4CB 109.5 . . ?
C3C C4C H4CC 109.5 . . ?
H4CA C4C H4CB 109.5 . . ?
H4CA C4C H4CC 109.5 . . ?
H4CB C4C H4CC 109.5 . . ?
F4 B1 F2 110.2(6) . . ?
F4 B1 F3 109.0(7) . . ?
F1 B1 F2 109.4(7) . . ?
F1 B1 F4 110.0(7) . . ?
F1 B1 F3 109.8(7) . . ?
F3 B1 F2 108.4(7) . . ?
C3E C4E H4EA 109.5 . . ?
C3E C4E H4EB 109.5 . . ?
C3E C4E H4EC 109.5 . . ?
H4EA C4E H4EB 109.5 . . ?
H4EA C4E H4EC 109.5 . . ?
H4EB C4E H4EC 109.5 . . ?
N4C C2C C3C 112.1(6) . . ?
N4C C2C H2CA 109.2 . . ?
N4C C2C H2CB 109.2 . . ?
C3C C2C H2CA 109.2 . . ?
C3C C2C H2CB 109.2 . . ?
H2CA C2C H2CB 107.9 . . ?
F6 B2 F7 110.6(6) . . ?
F6 B2 F5 110.3(7) . . ?
F7 B2 F5 109.0(7) . . ?
F8 B2 F6 110.0(7) . . ?
F8 B2 F7 109.5(7) . . ?
F8 B2 F5 107.3(6) . . ?
C3D C4D H4DA 109.5 . . ?
C3D C4D H4DB 109.5 . . ?
C3D C4D H4DC 109.5 . . ?
H4DA C4D H4DB 109.5 . . ?
H4DA C4D H4DC 109.5 . . ?
H4DB C4D H4DC 109.5 . . ?
C3F C4F H4FA 109.5 . . ?
C3F C4F H4FB 109.5 . . ?
C3F C4F H4FC 109.5 . . ?
H4FA C4F H4FB 109.5 . . ?
H4FA C4F H4FC 109.5 . . ?
H4FB C4F H4FC 109.5 . . ?

loop_
_geom_bond_atom_site_label_1
_geom_bond_atom_site_label_2
_geom_bond_distance
_geom_bond_site_symmetry_2
_geom_bond_publ_flag
Fe1 N1E 2.031(6) . ?
Fe1 N1F 2.019(6) . ?
Fe1 N1C 2.023(5) . ?
Fe1 N1D 2.042(6) . ?
Fe1 N1B 2.029(5) . ?
Fe1 N1A 2.017(6) . ?
F2 B1 1.404(10) . ?
F6 B2 1.383(10) . ?
F4 B1 1.383(10) . ?
F7 B2 1.387(10) . ?
N1E C1E 1.329(9) . ?
N1E N2E 1.351(8) . ?
N1F N2F 1.368(8) . ?
N1F C1F 1.315(9) . ?
F8 B2 1.383(10) . ?
N1C N2C 1.370(8) . ?
N1C C1C 1.310(8) . ?
N1D N2D 1.356(8) . ?
N1D C1D 1.324(9) . ?
N4E N3E 1.369(7) . ?
N4E C1E 1.320(9) . ?
N4E C2E 1.466(10) . ?
N2D N3D 1.292(9) . ?
F1 B1 1.362(10) . ?
N1B N2B 1.342(8) . ?
N1B C1B 1.349(8) . ?
N2C N3C 1.286(7) . ?
F5 B2 1.392(9) . ?
N1A N2A 1.369(9) . ?
N1A C1A 1.318(10) . ?
N4C N3C 1.367(8) . ?
N4C C1C 1.319(9) . ?
N4C C2C 1.484(8) . ?
N4F N3F 1.352(7) . ?
N4F C1F 1.328(9) . ?
N4F C2F 1.464(9) . ?
N3F N2F 1.279(9) . ?
N3D N4D 1.355(9) . ?
N4B N3B 1.354(8) . ?
N4B C1B 1.323(9) . ?
N4B C2B 1.486(8) . ?
F3 B1 1.383(10) . ?
N4D C1D 1.346(9) . ?
N4D C2D 1.474(9) . ?
N2B N3B 1.290(7) . ?
N2A N3A 1.314(9) . ?
N3E N2E 1.292(9) . ?
N4A N3A 1.360(9) . ?
N4A C1A 1.330(9) . ?
N4A C2A 1.478(9) . ?
C1E H1E 0.9500 . ?
C1F H1F 0.9500 . ?
C1B H1B 0.9500 . ?
C1D H1D 0.9500 . ?
C1C H1C 0.9500 . ?
C1A H1A 0.9500 . ?
C3F H3FA 0.9900 . ?
C3F H3FB 0.9900 . ?
C3F C2F 1.512(10) . ?
C3F C4F 1.525(10) . ?
C3E H3EA 0.9900 . ?
C3E H3EB 0.9900 . ?
C3E C2E 1.506(10) . ?
C3E C4E 1.515(10) . ?
C4A H4AA 0.9800 . ?
C4A H4AB 0.9800 . ?
C4A H4AC 0.9800 . ?
C4A C3A 1.505(11) . ?
C2A H2AA 0.9900 . ?
C2A H2AB 0.9900 . ?
C2A C3A 1.523(10) . ?
C2F H2FA 0.9900 . ?
C2F H2FB 0.9900 . ?
C4B H4BA 0.9800 . ?
C4B H4BB 0.9800 . ?
C4B H4BC 0.9800 . ?
C4B C3B 1.533(10) . ?
C2E H2EA 0.9900 . ?
C2E H2EB 0.9900 . ?
C2D H2DA 0.9900 . ?
C2D H2DB 0.9900 . ?
C2D C3D 1.512(10) . ?
C2B H2BA 0.9900 . ?
C2B H2BB 0.9900 . ?
C2B C3B 1.502(9) . ?
C3A H3AA 0.9900 . ?
C3A H3AB 0.9900 . ?
C3D H3DA 0.9900 . ?
C3D H3DB 0.9900 . ?
C3D C4D 1.534(9) . ?
C3C H3CA 0.9900 . ?
C3C H3CB 0.9900 . ?
C3C C4C 1.528(10) . ?
C3C C2C 1.503(11) . ?
C3B H3BA 0.9900 . ?
C3B H3BB 0.9900 . ?
C4C H4CA 0.9800 . ?
C4C H4CB 0.9800 . ?
C4C H4CC 0.9800 . ?
C4E H4EA 0.9800 . ?
C4E H4EB 0.9800 . ?
C4E H4EC 0.9800 . ?
C2C H2CA 0.9900 . ?
C2C H2CB 0.9900 . ?
C4D H4DA 0.9800 . ?
C4D H4DB 0.9800 . ?
C4D H4DC 0.9800 . ?
C4F H4FA 0.9800 . ?
C4F H4FB 0.9800 . ?
C4F H4FC 0.9800 . ?

loop_
_geom_torsion_atom_site_label_1
_geom_torsion_atom_site_label_2
_geom_torsion_atom_site_label_3
_geom_torsion_atom_site_label_4
_geom_torsion
_geom_torsion_site_symmetry_1
_geom_torsion_site_symmetry_2
_geom_torsion_site_symmetry_3
_geom_torsion_site_symmetry_4
_geom_torsion_publ_flag
Fe1 N1E C1E N4E -177.7(5) . . . . ?
Fe1 N1E N2E N3E 177.7(5) . . . . ?
Fe1 N1F N2F N3F 178.7(5) . . . . ?
Fe1 N1F C1F N4F -178.3(5) . . . . ?
Fe1 N1C N2C N3C 177.2(5) . . . . ?
Fe1 N1C C1C N4C -176.5(5) . . . . ?
Fe1 N1D N2D N3D 178.3(4) . . . . ?
Fe1 N1D C1D N4D -177.5(4) . . . . ?
Fe1 N1B N2B N3B -177.5(5) . . . . ?
Fe1 N1B C1B N4B 176.9(5) . . . . ?
Fe1 N1A N2A N3A 179.9(5) . . . . ?
Fe1 N1A C1A N4A -179.4(5) . . . . ?
N1C N2C N3C N4C -0.2(8) . . . . ?
N1D N2D N3D N4D -0.5(8) . . . . ?
N4E N3E N2E N1E 1.0(8) . . . . ?
N2D N1D C1D N4D 1.1(7) . . . . ?
N2D N3D N4D C1D 1.2(8) . . . . ?
N2D N3D N4D C2D 179.1(6) . . . . ?
N1B N2B N3B N4B 0.0(8) . . . . ?
N2C N1C C1C N4C 1.2(8) . . . . ?
N1A N2A N3A N4A -0.9(8) . . . . ?
N4F N3F N2F N1F -0.4(9) . . . . ?
N3F N4F C1F N1F -0.6(8) . . . . ?
N3F N4F C2F C3F -76.3(8) . . . . ?
N3D N4D C1D N1D -1.4(7) . . . . ?
N3D N4D C2D C3D 65.9(8) . . . . ?
N4B C2B C3B C4B -73.5(8) . . . . ?
N3C N4C C1C N1C -1.3(8) . . . . ?
N3C N4C C2C C3C -69.0(8) . . . . ?
N4D C2D C3D C4D 57.8(9) . . . . ?
N2B N1B C1B N4B -0.9(8) . . . . ?
N2F N1F C1F N4F 0.4(8) . . . . ?
N2A N1A C1A N4A -0.2(8) . . . . ?
N3E N4E C1E N1E -0.9(8) . . . . ?
N3E N4E C2E C3E 78.1(8) . . . . ?
N4A C2A C3A C4A -174.4(7) . . . . ?
N3A N4A C1A N1A -0.3(8) . . . . ?
N3A N4A C2A C3A -89.8(8) . . . . ?
C1E N1E N2E N3E -1.5(8) . . . . ?
C1E N4E N3E N2E 0.0(8) . . . . ?
C1E N4E C2E C3E -103.5(9) . . . . ?
N3B N4B C1B N1B 1.0(8) . . . . ?
N3B N4B C2B C3B 57.7(9) . . . . ?
N2E N1E C1E N4E 1.5(8) . . . . ?
C1F N1F N2F N3F 0.0(8) . . . . ?
C1F N4F N3F N2F 0.6(8) . . . . ?
C1F N4F C2F C3F 108.0(8) . . . . ?
C1B N1B N2B N3B 0.6(8) . . . . ?
C1B N4B N3B N2B -0.6(8) . . . . ?
C1B N4B C2B C3B -129.7(8) . . . . ?
C1D N1D N2D N3D -0.3(8) . . . . ?
C1D N4D C2D C3D -116.7(8) . . . . ?
C1C N1C N2C N3C -0.6(8) . . . . ?
C1C N4C N3C N2C 0.9(8) . . . . ?
C1C N4C C2C C3C 110.5(9) . . . . ?
C1A N1A N2A N3A 0.7(8) . . . . ?
C1A N4A N3A N2A 0.7(8) . . . . ?
C1A N4A C2A C3A 88.3(9) . . . . ?
C2A N4A N3A N2A 179.1(6) . . . . ?
C2A N4A C1A N1A -178.6(6) . . . . ?
C2F N4F N3F N2F -176.0(7) . . . . ?
C2F N4F C1F N1F 175.5(7) . . . . ?
C2E N4E N3E N2E 178.8(7) . . . . ?
C2E N4E C1E N1E -179.6(7) . . . . ?
C2D N4D C1D N1D -179.0(6) . . . . ?
C2B N4B N3B N2B 173.4(6) . . . . ?
C2B N4B C1B N1B -172.4(7) . . . . ?
C4C C3C C2C N4C -56.0(8) . . . . ?
C4E C3E C2E N4E 58.6(8) . . . . ?
C2C N4C N3C N2C -179.6(6) . . . . ?
C2C N4C C1C N1C 179.2(7) . . . . ?
C4F C3F C2F N4F -57.0(8) . . . . ?

loop_
_twin_individual_id
_twin_individual_mass_fraction_refined
_oxdiff_twin_reflns_isolated
_oxdiff_twin_reflns_overlapped
_twin_individual_twin_lattice_type
_twin_individual_twin_matrix_11
_twin_individual_twin_matrix_12
_twin_individual_twin_matrix_13
_twin_individual_twin_matrix_21
_twin_individual_twin_matrix_22
_twin_individual_twin_matrix_23
_twin_individual_twin_matrix_31
_twin_individual_twin_matrix_32
_twin_individual_twin_matrix_33
1 0.5729 16843 12331 ref 1.0000 0.0000 0.0000 0.0000 1.0000 0.0000 0.0000 0.0000 1.0000
2 0.2439 0 7409 nmt 0.0444 0.4902 -0.4673 -1.0095 -0.4977 -0.5165 -1.0810 0.5099 0.4707
3 0.1832 0 7243 nmt -0.0532 -0.4801 0.4657 -1.0091 -0.4981 -0.5245 1.0895 -0.5315 -0.4591

loop_
_exptl_oxdiff_crystal_face_indexfrac_h
_exptl_oxdiff_crystal_face_indexfrac_k
_exptl_oxdiff_crystal_face_indexfrac_l
_exptl_oxdiff_crystal_face_x
_exptl_oxdiff_crystal_face_y
_exptl_oxdiff_crystal_face_z
-6.7706 12.3186 -1.6018 -0.2758 0.9260 0.2578
4.8463 -13.0119 4.1516 0.1737 -0.9283 -0.3287
-5.6231 -12.1003 -4.4877 0.0074 -0.0267 -0.9996
-9.1241 -2.2550 -7.4922 -0.1214 0.6620 -0.7396
9.1786 -1.5842 7.5836 0.1518 -0.8224 0.5484
7.5424 8.7833 6.1097 0.0472 -0.2665 0.9627
13.8608 0.2348 -29.4474 0.9831 0.1830 0.0093
-13.8608 -0.2348 29.4474 -0.9831 -0.1830 -0.0093
